data_4323461
loop_
_publ_author_name
'Christoph Titze'
'Wolfgang Kaim'
'Stanislav Zalis'

_publ_contact_author 'Prof. Dr. W. Kaim'
_publ_contact_author_address
;
        Institute of Inorganic Chemistry
        University of Stuttgart
        Pfaffenwaldring 55
        D-70550 Stuttgart
        Germany
;
_publ_contact_author_email kaim@rus.uni-stuttgart.de
_publ_contact_author_fax '049 711 685-4165'
_publ_contact_author_phone '049 711 685-4240'
_publ_section_title
;
 Structural Flexibility of the Hydrogen-Free Acceptor Ligand
 Octachloro-1,10-phenanthroline in Its Complexes with d10 Metal Ions
;
_journal_name_full 'Inorganic Chemistry'
_journal_page_first 2505
_journal_page_last 2510
_journal_paper_doi 10.1021/ic960837o
_journal_volume 36
_journal_year 1997
_chemical_formula_analytical 'C12 Cl8 N2'
_chemical_formula_moiety 'C12 Cl8 N2'
_chemical_formula_structural 'C12 Cl8 N2'
_chemical_formula_sum 'C12 Cl8 N2'
_chemical_formula_weight 455.74
_chemical_name_common 1,10-octachlorophenanthroline
_chemical_name_systematic 1,10-octachlorophenanthroline
_space_group_IT_number 14
_symmetry_cell_setting monoclinic
_symmetry_space_group_name_Hall '-P 2ybc'
_symmetry_space_group_name_H-M 'P 1 21/c 1'
_atom_sites_solution_hydrogens geom
_atom_sites_solution_primary direct
_atom_sites_solution_secondary difmap
_audit_creation_method SHELXL
_cell_angle_alpha 90.00
_cell_angle_beta 101.33
_cell_angle_gamma 90.00
_cell_formula_units_Z 4
_cell_length_a 5.6390(10)
_cell_length_b 24.970(3)
_cell_length_c 10.4660(10)
_cell_measurement_temperature 188
_cell_volume 1445.0(3)
_computing_cell_refinement 'Siemens Diffractometer Software'
_computing_data_collection 'Siemens Diffractometer Software'
_computing_data_reduction 'SHELXTL-Plus X-DisK'
_computing_molecular_graphics 'SHELXTL-Plus XP'
_computing_publication_material SHELXL-93
_computing_structure_refinement 'SHELXL-93 (Sheldrick, 1993)'
_computing_structure_solution 'SHELXS-86 (Sheldrick, 1990)'
_diffrn_ambient_temperature 188
_diffrn_measurement_device Siemens-P4
_diffrn_radiation_monochromator graphite
_diffrn_radiation_source 'fine-focus sealed tube'
_diffrn_radiation_type MoK\a
_diffrn_radiation_wavelength 0.71073
_diffrn_reflns_av_R_equivalents 0.0663
_diffrn_reflns_av_sigmaI/netI 0.0384
_diffrn_reflns_limit_h_max 7
_diffrn_reflns_limit_h_min -7
_diffrn_reflns_limit_k_max 32
_diffrn_reflns_limit_k_min -11
_diffrn_reflns_limit_l_max 13
_diffrn_reflns_limit_l_min -13
_diffrn_reflns_number 3814
_diffrn_reflns_theta_max 27.99
_diffrn_reflns_theta_min 1.63
_exptl_absorpt_coefficient_mu 1.551
_exptl_crystal_colour colorless
_exptl_crystal_density_diffrn 2.095
_exptl_crystal_description prismatic
_exptl_crystal_F_000 888
_exptl_crystal_size_max 0.5
_exptl_crystal_size_mid 0.2
_exptl_crystal_size_min 0.2
_refine_diff_density_max 0.687
_refine_diff_density_min -0.562
_refine_diff_density_rms 0.148
_refine_ls_extinction_method none
_refine_ls_goodness_of_fit_all 1.141
_refine_ls_goodness_of_fit_obs 1.165
_refine_ls_matrix_type full
_refine_ls_number_parameters 199
_refine_ls_number_reflns 3465
_refine_ls_number_restraints 0
_refine_ls_restrained_S_all 1.262
_refine_ls_restrained_S_obs 1.165
_refine_ls_R_factor_all 0.0533
_refine_ls_R_factor_obs 0.0451
_refine_ls_shift/esd_max -0.005
_refine_ls_shift/esd_mean 0.001
_refine_ls_structure_factor_coef Fsqd
_refine_ls_weighting_details 'w=1/[\s^2^(Fo^2^)+(0.0570P)^2^+3.8258P] where P=(Fo^2^+2Fc^2^)/3'
_refine_ls_weighting_scheme calc
_refine_ls_wR_factor_all 0.1507
_refine_ls_wR_factor_obs 0.1291
_reflns_number_observed 3010
_reflns_number_total 3481
_reflns_observed_criterion >2sigma(I)
_cod_data_source_file ic960837o_1.cif
_cod_data_source_block p21c
_cod_depositor_comments
;
The following automatic conversions were performed:

'_refine_ls_weighting_scheme' value 'calc
w=1/[\s^2^(Fo^2^)+(0.0570P)^2^+3.8258P] where P=(Fo^2^+2Fc^2^)/3' was
changed to 'calc'. New tag '_refine_ls_weighting_details' was
created. The value of the new tag was set to
'w=1/[\s^2^(Fo^2^)+(0.0570P)^2^+3.8258P] where P=(Fo^2^+2Fc^2^)/3'.

Automatic conversion script
Id: cif_fix_values 3143 2015-03-26 13:38:13Z robertas 
;
_cod_database_code 4323461

loop_
_symmetry_equiv_pos_as_xyz
'x, y, z'
'x, -y+1/2, z+1/2'
'-x, -y, -z'
'-x, y-1/2, -z-1/2'

loop_
_atom_site_aniso_label
_atom_site_aniso_U_11
_atom_site_aniso_U_22
_atom_site_aniso_U_33
_atom_site_aniso_U_23
_atom_site_aniso_U_13
_atom_site_aniso_U_12
Cl11 0.0316(4) 0.0168(4) 0.0287(4) -0.0012(3) 0.0164(3) 0.0034(3)
Cl18 0.0441(5) 0.0204(4) 0.0397(5) 0.0064(4) 0.0287(4) 0.0000(4)
Cl15 0.0294(4) 0.0248(4) 0.0380(5) -0.0044(4) 0.0209(4) 0.0034(3)
Cl17 0.0416(5) 0.0140(4) 0.0422(5) 0.0048(3) 0.0190(4) 0.0010(3)
Cl14 0.0296(4) 0.0286(5) 0.0319(5) 0.0035(3) 0.0214(4) -0.0003(3)
Cl16 0.0487(6) 0.0172(4) 0.0564(7) -0.0005(4) 0.0332(5) 0.0071(4)
Cl12 0.0495(6) 0.0137(4) 0.0389(5) 0.0041(3) 0.0237(4) 0.0007(3)
Cl13 0.0382(5) 0.0235(4) 0.0348(5) 0.0076(3) 0.0234(4) -0.0017(3)
N11 0.0273(14) 0.0132(13) 0.0228(14) 0.0017(10) 0.0139(11) 0.0010(11)
C15 0.0198(15) 0.021(2) 0.020(2) -0.0002(12) 0.0109(12) -0.0005(12)
N12 0.0277(15) 0.0151(13) 0.0247(14) 0.0011(11) 0.0145(12) -0.0003(11)
C13 0.023(2) 0.019(2) 0.021(2) 0.0022(12) 0.0103(12) -0.0030(12)
C18 0.026(2) 0.015(2) 0.027(2) 0.0002(12) 0.0111(14) 0.0045(12)
C11 0.022(2) 0.019(2) 0.022(2) -0.0018(12) 0.0104(13) -0.0008(12)
C16 0.0198(15) 0.019(2) 0.023(2) -0.0027(12) 0.0110(12) 0.0005(12)
C12 0.029(2) 0.0114(14) 0.022(2) 0.0008(12) 0.0103(13) -0.0003(12)
C111 0.021(2) 0.017(2) 0.020(2) 0.0006(12) 0.0093(12) -0.0004(12)
C14 0.0199(15) 0.0162(15) 0.0186(15) 0.0015(12) 0.0091(12) -0.0007(12)
C112 0.0197(15) 0.0156(15) 0.020(2) -0.0002(12) 0.0097(12) -0.0009(11)
C17 0.0203(15) 0.017(2) 0.022(2) -0.0009(12) 0.0101(12) 0.0006(12)
C110 0.027(2) 0.019(2) 0.024(2) 0.0021(13) 0.0123(13) -0.0013(13)
C19 0.027(2) 0.0129(15) 0.028(2) 0.0020(12) 0.0095(14) 0.0006(12)

loop_
_atom_site_label
_atom_site_type_symbol
_atom_site_fract_x
_atom_site_fract_y
_atom_site_fract_z
_atom_site_U_iso_or_equiv
_atom_site_thermal_displace_type
_atom_site_occupancy
_atom_site_calc_flag
_atom_site_refinement_flags
_atom_site_disorder_group
Cl11 Cl 0.4254(2) 0.44122(3) 0.57070(9) 0.0243(2) Uani 1 d . .
Cl18 Cl 0.3988(2) 0.69630(4) 0.42696(10) 0.0320(2) Uani 1 d . .
Cl15 Cl -0.4321(2) 0.66773(4) 0.85361(10) 0.0288(2) Uani 1 d . .
Cl17 Cl 0.1395(2) 0.78662(3) 0.55447(10) 0.0311(2) Uani 1 d . .
Cl14 Cl -0.4252(2) 0.55275(4) 0.91340(9) 0.0279(2) Uani 1 d . .
Cl16 Cl -0.2142(2) 0.75732(4) 0.72796(12) 0.0376(3) Uani 1 d . .
Cl12 Cl 0.1493(2) 0.38439(3) 0.76279(10) 0.0320(2) Uani 1 d . .
Cl13 Cl -0.1954(2) 0.44597(4) 0.89428(10) 0.0300(2) Uani 1 d . .
N11 N 0.2096(5) 0.52827(11) 0.6191(3) 0.0199(6) Uani 1 d . .
C15 C -0.2341(6) 0.57471(14) 0.8144(3) 0.0194(6) Uani 1 d . .
N12 N 0.2001(5) 0.62948(12) 0.5631(3) 0.0212(6) Uani 1 d . .
C13 C -0.0504(6) 0.48099(14) 0.7904(3) 0.0198(6) Uani 1 d . .
C18 C -0.0632(6) 0.70605(14) 0.6704(4) 0.0219(7) Uani 1 d . .
C11 C 0.2314(6) 0.47723(14) 0.6460(3) 0.0201(6) Uani 1 d . .
C16 C -0.2377(6) 0.62841(14) 0.7858(3) 0.0197(6) Uani 1 d . .
C12 C 0.1051(6) 0.45131(13) 0.7315(3) 0.0201(6) Uani 1 d . .
C111 C 0.0559(6) 0.61475(13) 0.6464(3) 0.0186(6) Uani 1 d . .
C14 C -0.0812(6) 0.53708(13) 0.7636(3) 0.0175(6) Uani 1 d . .
C112 C 0.0605(6) 0.55786(13) 0.6772(3) 0.0178(6) Uani 1 d . .
C17 C -0.0863(6) 0.65081(13) 0.7023(3) 0.0191(6) Uani 1 d . .
C110 C 0.2147(6) 0.67990(14) 0.5356(4) 0.0222(7) Uani 1 d . .
C19 C 0.0927(6) 0.72072(14) 0.5885(4) 0.0220(7) Uani 1 d . .

loop_
_atom_type_symbol
_atom_type_description
_atom_type_scat_dispersion_real
_atom_type_scat_dispersion_imag
_atom_type_scat_source
C C 0.0033 0.0016 'International Tables Vol C Tables 4.2.6.8 and 6.1.1.4'
N N 0.0061 0.0033 'International Tables Vol C Tables 4.2.6.8 and 6.1.1.4'
Cl Cl 0.1484 0.1585 'International Tables Vol C Tables 4.2.6.8 and 6.1.1.4'

loop_
_geom_angle_atom_site_label_1
_geom_angle_atom_site_label_2
_geom_angle_atom_site_label_3
_geom_angle
_geom_angle_site_symmetry_1
_geom_angle_site_symmetry_3
_geom_angle_publ_flag
C11 N11 C112 118.6(3) . . ?
C16 C15 C14 122.6(3) . . ?
C16 C15 Cl14 117.2(2) . . ?
C14 C15 Cl14 120.2(3) . . ?
C110 N12 C111 118.5(3) . . ?
C12 C13 C14 120.0(3) . . ?
C12 C13 Cl13 115.5(3) . . ?
C14 C13 Cl13 124.5(3) . . ?
C19 C18 C17 119.6(3) . . ?
C19 C18 Cl16 116.0(3) . . ?
C17 C18 Cl16 124.4(3) . . ?
N11 C11 C12 123.2(3) . . ?
N11 C11 Cl11 116.9(3) . . ?
C12 C11 Cl11 119.9(3) . . ?
C15 C16 C17 121.6(3) . . ?
C15 C16 Cl15 116.7(3) . . ?
C17 C16 Cl15 121.7(3) . . ?
C13 C12 C11 118.8(3) . . ?
C13 C12 Cl12 121.3(3) . . ?
C11 C12 Cl12 119.9(3) . . ?
N12 C111 C17 123.8(3) . . ?
N12 C111 C112 114.9(3) . . ?
C17 C111 C112 121.3(3) . . ?
C112 C14 C13 114.9(3) . . ?
C112 C14 C15 116.7(3) . . ?
C13 C14 C15 128.4(3) . . ?
N11 C112 C14 124.5(3) . . ?
N11 C112 C111 114.8(3) . . ?
C14 C112 C111 120.7(3) . . ?
C111 C17 C18 115.8(3) . . ?
C111 C17 C16 117.1(3) . . ?
C18 C17 C16 127.2(3) . . ?
N12 C110 C19 124.1(3) . . ?
N12 C110 Cl18 116.5(3) . . ?
C19 C110 Cl18 119.4(3) . . ?
C18 C19 C110 118.0(3) . . ?
C18 C19 Cl17 121.5(3) . . ?
C110 C19 Cl17 120.5(3) . . ?

loop_
_geom_bond_atom_site_label_1
_geom_bond_atom_site_label_2
_geom_bond_distance
_geom_bond_site_symmetry_2
_geom_bond_publ_flag
Cl11 C11 1.722(3) . ?
Cl18 C110 1.733(3) . ?
Cl15 C16 1.725(3) . ?
Cl17 C19 1.715(3) . ?
Cl14 C15 1.724(3) . ?
Cl16 C18 1.711(4) . ?
Cl12 C12 1.712(3) . ?
Cl13 C13 1.722(3) . ?
N11 C11 1.306(4) . ?
N11 C112 1.350(4) . ?
C15 C16 1.373(5) . ?
C15 C14 1.445(4) . ?
N12 C110 1.298(4) . ?
N12 C111 1.355(4) . ?
C13 C12 1.382(5) . ?
C13 C14 1.432(5) . ?
C18 C19 1.392(5) . ?
C18 C17 1.431(5) . ?
C11 C12 1.406(4) . ?
C16 C17 1.449(4) . ?
C111 C17 1.407(4) . ?
C111 C112 1.456(4) . ?
C14 C112 1.418(4) . ?
C110 C19 1.403(5) . ?

loop_
_geom_torsion_atom_site_label_1
_geom_torsion_atom_site_label_2
_geom_torsion_atom_site_label_3
_geom_torsion_atom_site_label_4
_geom_torsion
_geom_torsion_site_symmetry_1
_geom_torsion_site_symmetry_2
_geom_torsion_site_symmetry_3
_geom_torsion_site_symmetry_4
_geom_torsion_publ_flag
C112 N11 C11 C12 0.8(5) . . . . ?
C112 N11 C11 Cl11 -179.5(3) . . . . ?
C14 C15 C16 C17 -0.2(5) . . . . ?
Cl14 C15 C16 C17 -179.2(3) . . . . ?
C14 C15 C16 Cl15 179.6(3) . . . . ?
Cl14 C15 C16 Cl15 0.5(4) . . . . ?
C14 C13 C12 C11 0.3(5) . . . . ?
Cl13 C13 C12 C11 -179.6(3) . . . . ?
C14 C13 C12 Cl12 179.2(3) . . . . ?
Cl13 C13 C12 Cl12 -0.6(4) . . . . ?
N11 C11 C12 C13 0.0(5) . . . . ?
Cl11 C11 C12 C13 -179.8(3) . . . . ?
N11 C11 C12 Cl12 -178.9(3) . . . . ?
Cl11 C11 C12 Cl12 1.3(4) . . . . ?
C110 N12 C111 C17 2.1(5) . . . . ?
C110 N12 C111 C112 -176.8(3) . . . . ?
C12 C13 C14 C112 -1.2(5) . . . . ?
Cl13 C13 C14 C112 178.6(3) . . . . ?
C12 C13 C14 C15 179.8(3) . . . . ?
Cl13 C13 C14 C15 -0.4(5) . . . . ?
C16 C15 C14 C112 -2.5(5) . . . . ?
Cl14 C15 C14 C112 176.6(3) . . . . ?
C16 C15 C14 C13 176.5(4) . . . . ?
Cl14 C15 C14 C13 -4.4(5) . . . . ?
C11 N11 C112 C14 -1.9(5) . . . . ?
C11 N11 C112 C111 177.2(3) . . . . ?
C13 C14 C112 N11 2.1(5) . . . . ?
C15 C14 C112 N11 -178.8(3) . . . . ?
C13 C14 C112 C111 -177.0(3) . . . . ?
C15 C14 C112 C111 2.1(5) . . . . ?
N12 C111 C112 N11 0.6(5) . . . . ?
C17 C111 C112 N11 -178.4(3) . . . . ?
N12 C111 C112 C14 179.8(3) . . . . ?
C17 C111 C112 C14 0.8(5) . . . . ?
N12 C111 C17 C18 -2.7(5) . . . . ?
C112 C111 C17 C18 176.2(3) . . . . ?
N12 C111 C17 C16 177.7(3) . . . . ?
C112 C111 C17 C16 -3.4(5) . . . . ?
C19 C18 C17 C111 0.1(5) . . . . ?
Cl16 C18 C17 C111 -179.1(3) . . . . ?
C19 C18 C17 C16 179.7(3) . . . . ?
Cl16 C18 C17 C16 0.4(6) . . . . ?
C15 C16 C17 C111 3.1(5) . . . . ?
Cl15 C16 C17 C111 -176.6(3) . . . . ?
C15 C16 C17 C18 -176.4(4) . . . . ?
Cl15 C16 C17 C18 3.8(5) . . . . ?
C111 N12 C110 C19 1.0(6) . . . . ?
C111 N12 C110 Cl18 -179.2(3) . . . . ?
C17 C18 C19 C110 2.7(5) . . . . ?
Cl16 C18 C19 C110 -178.0(3) . . . . ?
C17 C18 C19 Cl17 -176.4(3) . . . . ?
Cl16 C18 C19 Cl17 3.0(4) . . . . ?
N12 C110 C19 C18 -3.4(6) . . . . ?
Cl18 C110 C19 C18 176.8(3) . . . . ?
N12 C110 C19 Cl17 175.6(3) . . . . ?
Cl18 C110 C19 Cl17 -4.1(5) . . . . ?

loop_
_cod_related_entry_id
_cod_related_entry_database
_cod_related_entry_code
1 ChemSpider 25934090
